data_7718639
loop_
_publ_author_name
'Kirk, Ryan M.'
'Hill, Anthony F.'

_publ_section_title
;
 Pnictogen-functionalised isocyanide ligands.
;
_journal_issue 22
_journal_name_full 'Dalton transactions (Cambridge, England : 2003)'
_journal_page_first 8881
_journal_page_last 8887
_journal_paper_doi 10.1039/d5dt00992h
_journal_volume 54
_journal_year 2025
_chemical_formula_moiety 'C16 H23 Mn N O2 P'
_chemical_formula_sum 'C16 H23 Mn N O2 P'
_chemical_formula_weight 347.26
_chemical_properties_physical Air-sensitive
_space_group_crystal_system monoclinic
_space_group_IT_number 14
_space_group_name_Hall '-P 2ybc'
_space_group_name_H-M_alt 'P 1 21/c 1'
_atom_sites_solution_hydrogens geom
_atom_sites_solution_primary dual
_audit_creation_date 2024-11-20
_audit_creation_method
;
Olex2 1.5
(compiled 2023.08.24 svn.re1ec1418 for OlexSys, GUI svn.r6817)
;
_audit_update_record
;
2024-11-20 deposited with the CCDC.	2025-04-30 downloaded from the CCDC.
;
_cell_angle_alpha 90
_cell_angle_beta 91.390(5)
_cell_angle_gamma 90
_cell_formula_units_Z 4
_cell_length_a 10.3531(6)
_cell_length_b 6.3326(3)
_cell_length_c 26.3915(13)
_cell_measurement_reflns_used 4572
_cell_measurement_temperature 150.00(10)
_cell_measurement_theta_max 26.9180
_cell_measurement_theta_min 2.5430
_cell_volume 1729.77(16)
_computing_cell_refinement 'CrysAlisPro 1.171.42.85a (Rigaku OD, 2023)'
_computing_data_collection 'CrysAlisPro 1.171.42.85a (Rigaku OD, 2023)'
_computing_data_reduction 'CrysAlisPro 1.171.42.85a (Rigaku OD, 2023)'
_computing_molecular_graphics 'Olex2 1.5 (Dolomanov et al., 2009)'
_computing_publication_material 'Olex2 1.5 (Dolomanov et al., 2009)'
_computing_structure_refinement 'SHELXL 2018/3 (Sheldrick, 2015)'
_computing_structure_solution 'SHELXT 2018/2 (Sheldrick, 2018)'
_diffrn_ambient_environment N~2~
_diffrn_ambient_temperature 150.00(10)
_diffrn_detector 'Hybrid Pixel Array Detector'
_diffrn_detector_area_resol_mean 10.0000
_diffrn_detector_type HyPix
_diffrn_measured_fraction_theta_full 0.999
_diffrn_measured_fraction_theta_max 0.795
_diffrn_measurement_details
;
List of Runs (angles in degrees, time in seconds):

  # Type    Start    End  Width  t~exp~   \w     \q     \k     \f   Frames
#--------------------------------------------------------------------------
  1  \w    -16.00  16.00   0.50    2.00    --   -4.70  29.00-126.00   64
  2  \w    -68.00   4.00   0.50    2.00    --   -4.70 -29.00  71.00  144
  3  \w    -24.00  35.00   0.50    2.00    --    1.66 -99.00-180.00  118
  4  \w     -9.00  75.00   0.50    2.00    --    1.66  38.00 -30.00  168
  5  \w    -72.00  16.00   0.50    2.00    --    1.66 -38.00-180.00  176
  6  \w    -51.00 -26.00   0.50    2.00    --    1.66 -38.00  30.00   50
  7  \w     -6.00  26.00   0.50    2.00    --   -4.70 -99.00 -60.00   64
;
_diffrn_measurement_device 'four-circle diffractometer'
_diffrn_measurement_device_type 'SuperNova, Dual, Cu at home/near, HyPix'
_diffrn_measurement_method '\w scans'
_diffrn_orient_matrix_type 'CrysAlisPro convention (1999,Acta A55,543-557)'
_diffrn_orient_matrix_UB_11 -0.0334727000
_diffrn_orient_matrix_UB_12 0.0899693000
_diffrn_orient_matrix_UB_13 0.0088756000
_diffrn_orient_matrix_UB_21 -0.0597294000
_diffrn_orient_matrix_UB_22 -0.0522605000
_diffrn_orient_matrix_UB_23 -0.0045701000
_diffrn_orient_matrix_UB_31 0.0026814000
_diffrn_orient_matrix_UB_32 -0.0415143000
_diffrn_orient_matrix_UB_33 0.0249612000
_diffrn_radiation_monochromator mirror
_diffrn_radiation_probe x-ray
_diffrn_radiation_type 'Mo K\a'
_diffrn_radiation_wavelength 0.71073
_diffrn_reflns_av_R_equivalents 0.0881
_diffrn_reflns_av_unetI/netI 0.0641
_diffrn_reflns_Laue_measured_fraction_full 0.999
_diffrn_reflns_Laue_measured_fraction_max 0.795
_diffrn_reflns_limit_h_max 13
_diffrn_reflns_limit_h_min -14
_diffrn_reflns_limit_k_max 7
_diffrn_reflns_limit_k_min -8
_diffrn_reflns_limit_l_max 34
_diffrn_reflns_limit_l_min -33
_diffrn_reflns_number 22496
_diffrn_reflns_point_group_measured_fraction_full 0.999
_diffrn_reflns_point_group_measured_fraction_max 0.795
_diffrn_reflns_theta_full 25.242
_diffrn_reflns_theta_max 30.888
_diffrn_reflns_theta_min 2.472
_diffrn_source 'micro-focus sealed X-ray tube'
_diffrn_source_type 'SuperNova (Mo) X-ray Source'
_exptl_absorpt_coefficient_mu 0.859
_exptl_absorpt_correction_T_max 1.00000
_exptl_absorpt_correction_T_min 0.71361
_exptl_absorpt_correction_type multi-scan
_exptl_absorpt_process_details
;
CrysAlisPro 1.171.42.85a (Rigaku Oxford Diffraction, 2023)
Empirical absorption correction using spherical harmonics,
implemented in SCALE3 ABSPACK scaling algorithm.
;
_exptl_crystal_colour yellow
_exptl_crystal_colour_primary yellow
_exptl_crystal_density_diffrn 1.333
_exptl_crystal_description prism
_exptl_crystal_F_000 728
_exptl_crystal_recrystallization_method 'Re-crystallisation from solvent: hexane'
_exptl_crystal_size_max 0.36
_exptl_crystal_size_mid 0.23
_exptl_crystal_size_min 0.09
_refine_diff_density_max 0.507
_refine_diff_density_min -0.344
_refine_diff_density_rms 0.081
_refine_ls_extinction_method none
_refine_ls_goodness_of_fit_ref 1.020
_refine_ls_hydrogen_treatment constr
_refine_ls_matrix_type full
_refine_ls_number_parameters 196
_refine_ls_number_reflns 4339
_refine_ls_number_restraints 0
_refine_ls_restrained_S_all 1.020
_refine_ls_R_factor_all 0.0676
_refine_ls_R_factor_gt 0.0444
_refine_ls_shift/su_max 0.001
_refine_ls_shift/su_mean 0.000
_refine_ls_structure_factor_coef Fsqd
_refine_ls_weighting_details 'w=1/[\s^2^(Fo^2^)+(0.0313P)^2^+1.1099P] where P=(Fo^2^+2Fc^2^)/3'
_refine_ls_weighting_scheme calc
_refine_ls_wR_factor_gt 0.0881
_refine_ls_wR_factor_ref 0.1017
_reflns_Friedel_coverage 0.000
_reflns_number_gt 3226
_reflns_number_total 4339
_reflns_threshold_expression 'I > 2\s(I)'
_cod_data_source_file d5dt00992h2.cif
_cod_data_source_block rmk_377_b_scale
_cod_depositor_comments 'Adding full bibliography for 7718628--7718640.cif.'
_cod_database_code 7718639
_shelx_shelxl_version_number 2018/3
_chemical_oxdiff_formula C16H23Mn1N1O2P1
_chemical_oxdiff_usercomment 'hexane evap at -30 '
_shelx_space_group_comment
;
The symmetry employed for this shelxl refinement is uniquely defined
by the following loop, which should always be used as a source of
symmetry information in preference to the above space-group names.
They are only intended as comments.
;
_shelx_estimated_absorpt_t_max 0.927
_shelx_estimated_absorpt_t_min 0.747
_olex2_refinement_description
;
1. Fixed Uiso
 At 1.2 times of:
  All C(H) groups
 At 1.5 times of:
  All C(H,H,H) groups
2.a Aromatic/amide H refined with riding coordinates:
 C15(H15), C16(H16), C14(H14), C12(H12), C13(H13)
2.b Idealised Me refined as rotating group:
 C11(H11a,H11b,H11c), C9(H9a,H9b,H9c), C7(H7a,H7b,H7c), C10(H10a,H10b,H10c),
 C5(H5a,H5b,H5c), C6(H6a,H6b,H6c)
;
_ins_header
;
TITL RMK_377_B_scale in P2(1)/c 
REM P2(1)/c (#14 in standard setting)
CELL 0.71073  10.353067   6.332631  26.391526  90.0000  91.3904  90.0000
ZERR    4.00   0.000567   0.000342   0.001268   0.0000   0.0046   0.0000
LATT  1
SYMM -x, y+1/2,-z+1/2 
SFAC C H N O P Mn
UNIT 64.00 92.00 4.00 8.00 4.00 4.00
REM  CrysAlisPro recorded range (K): Min=150.0; max=150.0; aver:150.0
TEMP -123
SIZE 0.09 0.23 0.36
TREF
HKLF 4
END
;
_olex2_submission_special_instructions 'No special instructions were received'
_oxdiff_exptl_absorpt_empirical_details
;
Empirical correction (ABSPACK) includes:
- Absorption correction using spherical harmonics
- Frame scaling
;
_oxdiff_exptl_absorpt_empirical_full_max 1.505
_oxdiff_exptl_absorpt_empirical_full_min 0.734

loop_
_space_group_symop_operation_xyz
'x, y, z'
'-x, y+1/2, -z+1/2'
'-x, -y, -z'
'x, -y-1/2, z-1/2'

loop_
_atom_site_label
_atom_site_type_symbol
_atom_site_fract_x
_atom_site_fract_y
_atom_site_fract_z
_atom_site_U_iso_or_equiv
_atom_site_adp_type
_atom_site_occupancy
_atom_site_site_symmetry_order
_atom_site_calc_flag
_atom_site_refinement_flags_posn
_atom_site_refinement_flags_adp
_atom_site_refinement_flags_occupancy
_atom_site_disorder_assembly
_atom_site_disorder_group
Mn1 Mn 0.40094(3) 0.56526(5) 0.40528(2) 0.01828(11) Uani 1 1 d . . . . .
P1 P 0.76629(6) 0.18216(10) 0.35994(2) 0.02229(15) Uani 1 1 d . . . . .
O2 O 0.28207(19) 0.2906(3) 0.48078(7) 0.0325(4) Uani 1 1 d . . . . .
O1 O 0.2740(2) 0.3444(3) 0.31976(7) 0.0395(5) Uani 1 1 d . . . . .
N1 N 0.6495(2) 0.3277(3) 0.38893(8) 0.0246(4) Uani 1 1 d . . . . .
C3 C 0.5507(2) 0.4135(4) 0.39622(8) 0.0213(5) Uani 1 1 d . . . . .
C15 C 0.4168(3) 0.8181(4) 0.45916(9) 0.0272(5) Uani 1 1 d . . . . .
H15 H 0.427120 0.798785 0.494724 0.033 Uiso 1 1 calc R U . . .
C16 C 0.2971(3) 0.8332(4) 0.43154(9) 0.0275(5) Uani 1 1 d . . . . .
H16 H 0.213353 0.825128 0.445339 0.033 Uiso 1 1 calc R U . . .
C2 C 0.3326(2) 0.3920(4) 0.45069(9) 0.0228(5) Uani 1 1 d . . . . .
C14 C 0.5171(3) 0.8370(4) 0.42432(10) 0.0292(6) Uani 1 1 d . . . . .
H14 H 0.606985 0.832503 0.432367 0.035 Uiso 1 1 calc R U . . .
C1 C 0.3241(2) 0.4298(4) 0.35358(9) 0.0246(5) Uani 1 1 d . . . . .
C12 C 0.3256(3) 0.8623(4) 0.37995(10) 0.0279(6) Uani 1 1 d . . . . .
H12 H 0.263965 0.878135 0.352957 0.033 Uiso 1 1 calc R U . . .
C13 C 0.4611(3) 0.8640(4) 0.37529(10) 0.0282(6) Uani 1 1 d . . . . .
H13 H 0.506617 0.880204 0.344708 0.034 Uiso 1 1 calc R U . . .
C8 C 0.9099(2) 0.2628(4) 0.39969(9) 0.0275(5) Uani 1 1 d . . . . .
C11 C 1.0232(3) 0.1254(5) 0.38329(13) 0.0424(7) Uani 1 1 d . . . . .
H11A H 0.997783 -0.023651 0.384037 0.064 Uiso 1 1 calc R U . . .
H11B H 1.097198 0.147813 0.406529 0.064 Uiso 1 1 calc R U . . .
H11C H 1.047162 0.164013 0.348809 0.064 Uiso 1 1 calc R U . . .
C4 C 0.7620(3) 0.3172(5) 0.29656(10) 0.0368(7) Uani 1 1 d . . . . .
C9 C 0.8767(3) 0.2042(7) 0.45405(11) 0.0557(10) Uani 1 1 d . . . . .
H9A H 0.807451 0.296441 0.465727 0.084 Uiso 1 1 calc R U . . .
H9B H 0.953364 0.221769 0.476140 0.084 Uiso 1 1 calc R U . . .
H9C H 0.847900 0.056869 0.455118 0.084 Uiso 1 1 calc R U . . .
C7 C 0.8769(3) 0.2345(6) 0.26615(11) 0.0506(9) Uani 1 1 d . . . . .
H7A H 0.957576 0.292518 0.280444 0.076 Uiso 1 1 calc R U . . .
H7B H 0.866563 0.278362 0.230675 0.076 Uiso 1 1 calc R U . . .
H7C H 0.879443 0.079953 0.268013 0.076 Uiso 1 1 calc R U . . .
C10 C 0.9494(4) 0.4954(5) 0.39834(15) 0.0571(9) Uani 1 1 d . . . . .
H10A H 0.978748 0.531258 0.364375 0.086 Uiso 1 1 calc R U . . .
H10B H 1.019627 0.520236 0.423184 0.086 Uiso 1 1 calc R U . . .
H10C H 0.875108 0.583843 0.406583 0.086 Uiso 1 1 calc R U . . .
C5 C 0.6361(3) 0.2314(8) 0.27143(12) 0.0633(11) Uani 1 1 d . . . . .
H5A H 0.640932 0.077167 0.269084 0.095 Uiso 1 1 calc R U . . .
H5B H 0.625305 0.291415 0.237366 0.095 Uiso 1 1 calc R U . . .
H5C H 0.562274 0.271258 0.291925 0.095 Uiso 1 1 calc R U . . .
C6 C 0.7590(5) 0.5563(6) 0.29663(14) 0.0692(12) Uani 1 1 d . . . . .
H6A H 0.692646 0.605478 0.319718 0.104 Uiso 1 1 calc R U . . .
H6B H 0.738834 0.607426 0.262290 0.104 Uiso 1 1 calc R U . . .
H6C H 0.843501 0.610645 0.307912 0.104 Uiso 1 1 calc R U . . .

loop_
_atom_site_aniso_label
_atom_site_aniso_U_11
_atom_site_aniso_U_22
_atom_site_aniso_U_33
_atom_site_aniso_U_23
_atom_site_aniso_U_13
_atom_site_aniso_U_12
Mn1 0.01722(19) 0.01764(18) 0.01993(19) -0.00114(13) -0.00058(13) 0.00150(14)
P1 0.0182(3) 0.0215(3) 0.0273(3) -0.0006(2) 0.0029(2) 0.0019(2)
O2 0.0386(11) 0.0306(10) 0.0287(9) 0.0035(8) 0.0065(8) -0.0038(8)
O1 0.0502(13) 0.0404(12) 0.0274(10) -0.0062(8) -0.0085(9) -0.0123(10)
N1 0.0216(11) 0.0252(11) 0.0272(11) 0.0013(8) 0.0024(8) 0.0035(9)
C3 0.0233(12) 0.0219(12) 0.0186(11) 0.0022(9) -0.0009(9) -0.0014(10)
C15 0.0346(15) 0.0210(12) 0.0258(13) -0.0061(10) -0.0062(11) -0.0005(10)
C16 0.0299(14) 0.0209(13) 0.0318(13) -0.0044(10) 0.0028(11) 0.0067(10)
C2 0.0215(12) 0.0225(12) 0.0243(12) -0.0045(9) -0.0023(10) 0.0027(9)
C14 0.0290(14) 0.0198(12) 0.0385(15) -0.0018(10) -0.0077(11) -0.0051(10)
C1 0.0243(13) 0.0249(13) 0.0247(12) 0.0022(10) 0.0012(10) 0.0001(10)
C12 0.0341(15) 0.0189(12) 0.0303(13) 0.0020(10) -0.0060(11) 0.0082(10)
C13 0.0339(15) 0.0200(12) 0.0309(14) 0.0045(10) 0.0033(11) -0.0029(10)
C8 0.0203(13) 0.0320(14) 0.0301(13) 0.0019(10) -0.0007(10) 0.0023(10)
C11 0.0209(14) 0.0463(18) 0.060(2) -0.0036(15) -0.0019(13) 0.0063(12)
C4 0.0326(16) 0.0540(19) 0.0239(13) 0.0066(12) 0.0041(11) 0.0110(13)
C9 0.0364(18) 0.096(3) 0.0341(17) 0.0076(17) -0.0054(13) 0.0058(18)
C7 0.0431(19) 0.078(3) 0.0313(16) 0.0013(15) 0.0139(14) 0.0081(17)
C10 0.046(2) 0.0375(18) 0.087(3) -0.0139(18) -0.0161(19) -0.0047(15)
C5 0.0333(18) 0.127(4) 0.0297(16) -0.0013(19) -0.0036(13) 0.009(2)
C6 0.099(3) 0.057(2) 0.051(2) 0.0306(18) 0.019(2) 0.025(2)

loop_
_atom_type_symbol
_atom_type_description
_atom_type_scat_dispersion_real
_atom_type_scat_dispersion_imag
_atom_type_scat_source
C C 0.0033 0.0016 'International Tables Vol C Tables 4.2.6.8 and 6.1.1.4'
H H 0.0000 0.0000 'International Tables Vol C Tables 4.2.6.8 and 6.1.1.4'
N N 0.0061 0.0033 'International Tables Vol C Tables 4.2.6.8 and 6.1.1.4'
O O 0.0106 0.0060 'International Tables Vol C Tables 4.2.6.8 and 6.1.1.4'
P P 0.1023 0.0942 'International Tables Vol C Tables 4.2.6.8 and 6.1.1.4'
Mn Mn 0.3368 0.7283 'International Tables Vol C Tables 4.2.6.8 and 6.1.1.4'

loop_
_exptl_crystal_face_index_h
_exptl_crystal_face_index_k
_exptl_crystal_face_index_l
_exptl_crystal_face_perp_dist
0 -4 34 0.0810
1 -4 -34 0.1001
-1 9 4 0.1164
15 0 -2 0.0513
-15 1 -2 0.0296
-2 8 -18 0.1007
-13 -2 -13 0.0590

loop_
_geom_angle_atom_site_label_1
_geom_angle_atom_site_label_2
_geom_angle_atom_site_label_3
_geom_angle
_geom_angle_site_symmetry_1
_geom_angle_site_symmetry_3
_geom_angle_publ_flag
C3 Mn1 C15 115.06(10) . . ?
C3 Mn1 C16 152.65(11) . . ?
C3 Mn1 C14 88.86(10) . . ?
C3 Mn1 C12 136.01(10) . . ?
C3 Mn1 C13 99.13(10) . . ?
C15 Mn1 C14 38.26(10) . . ?
C15 Mn1 C13 64.45(10) . . ?
C16 Mn1 C15 38.93(10) . . ?
C16 Mn1 C14 64.61(10) . . ?
C16 Mn1 C12 38.61(10) . . ?
C16 Mn1 C13 64.68(10) . . ?
C2 Mn1 C3 96.60(10) . . ?
C2 Mn1 C15 92.24(10) . . ?
C2 Mn1 C16 93.43(10) . . ?
C2 Mn1 C14 124.30(10) . . ?
C2 Mn1 C12 127.14(11) . . ?
C2 Mn1 C13 155.83(10) . . ?
C1 Mn1 C3 90.62(11) . . ?
C1 Mn1 C15 153.16(11) . . ?
C1 Mn1 C16 114.37(11) . . ?
C1 Mn1 C2 92.37(11) . . ?
C1 Mn1 C14 143.14(10) . . ?
C1 Mn1 C12 91.81(11) . . ?
C1 Mn1 C13 105.65(11) . . ?
C12 Mn1 C15 64.65(10) . . ?
C12 Mn1 C14 64.33(10) . . ?
C12 Mn1 C13 38.46(10) . . ?
C13 Mn1 C14 38.43(10) . . ?
N1 P1 C8 99.35(11) . . ?
N1 P1 C4 98.68(11) . . ?
C8 P1 C4 112.14(13) . . ?
C3 N1 P1 160.9(2) . . ?
N1 C3 Mn1 175.7(2) . . ?
Mn1 C15 H15 124.3 . . ?
C16 C15 Mn1 70.09(13) . . ?
C16 C15 H15 126.1 . . ?
C14 C15 Mn1 71.13(14) . . ?
C14 C15 H15 126.1 . . ?
C14 C15 C16 107.8(2) . . ?
Mn1 C16 H16 123.6 . . ?
C15 C16 Mn1 70.98(14) . . ?
C15 C16 H16 126.2 . . ?
C12 C16 Mn1 70.85(14) . . ?
C12 C16 C15 107.6(2) . . ?
C12 C16 H16 126.2 . . ?
O2 C2 Mn1 175.2(2) . . ?
Mn1 C14 H14 124.5 . . ?
C15 C14 Mn1 70.61(14) . . ?
C15 C14 H14 125.8 . . ?
C15 C14 C13 108.4(2) . . ?
C13 C14 Mn1 70.65(14) . . ?
C13 C14 H14 125.8 . . ?
O1 C1 Mn1 179.1(2) . . ?
Mn1 C12 H12 124.1 . . ?
C16 C12 Mn1 70.53(14) . . ?
C16 C12 H12 125.8 . . ?
C13 C12 Mn1 71.19(14) . . ?
C13 C12 C16 108.4(2) . . ?
C13 C12 H12 125.8 . . ?
Mn1 C13 H13 124.2 . . ?
C14 C13 Mn1 70.92(14) . . ?
C14 C13 H13 126.1 . . ?
C12 C13 Mn1 70.35(14) . . ?
C12 C13 C14 107.8(2) . . ?
C12 C13 H13 126.1 . . ?
C11 C8 P1 106.89(19) . . ?
C9 C8 P1 105.45(19) . . ?
C9 C8 C11 108.6(2) . . ?
C9 C8 C10 108.8(3) . . ?
C10 C8 P1 117.3(2) . . ?
C10 C8 C11 109.5(2) . . ?
C8 C11 H11A 109.5 . . ?
C8 C11 H11B 109.5 . . ?
C8 C11 H11C 109.5 . . ?
H11A C11 H11B 109.5 . . ?
H11A C11 H11C 109.5 . . ?
H11B C11 H11C 109.5 . . ?
C7 C4 P1 107.9(2) . . ?
C7 C4 C5 108.1(3) . . ?
C5 C4 P1 102.9(2) . . ?
C6 C4 P1 117.0(2) . . ?
C6 C4 C7 110.9(3) . . ?
C6 C4 C5 109.5(3) . . ?
C8 C9 H9A 109.5 . . ?
C8 C9 H9B 109.5 . . ?
C8 C9 H9C 109.5 . . ?
H9A C9 H9B 109.5 . . ?
H9A C9 H9C 109.5 . . ?
H9B C9 H9C 109.5 . . ?
C4 C7 H7A 109.5 . . ?
C4 C7 H7B 109.5 . . ?
C4 C7 H7C 109.5 . . ?
H7A C7 H7B 109.5 . . ?
H7A C7 H7C 109.5 . . ?
H7B C7 H7C 109.5 . . ?
C8 C10 H10A 109.5 . . ?
C8 C10 H10B 109.5 . . ?
C8 C10 H10C 109.5 . . ?
H10A C10 H10B 109.5 . . ?
H10A C10 H10C 109.5 . . ?
H10B C10 H10C 109.5 . . ?
C4 C5 H5A 109.5 . . ?
C4 C5 H5B 109.5 . . ?
C4 C5 H5C 109.5 . . ?
H5A C5 H5B 109.5 . . ?
H5A C5 H5C 109.5 . . ?
H5B C5 H5C 109.5 . . ?
C4 C6 H6A 109.5 . . ?
C4 C6 H6B 109.5 . . ?
C4 C6 H6C 109.5 . . ?
H6A C6 H6B 109.5 . . ?
H6A C6 H6C 109.5 . . ?
H6B C6 H6C 109.5 . . ?

loop_
_geom_bond_atom_site_label_1
_geom_bond_atom_site_label_2
_geom_bond_distance
_geom_bond_site_symmetry_2
_geom_bond_publ_flag
Mn1 C3 1.845(2) . ?
Mn1 C15 2.145(2) . ?
Mn1 C16 2.133(2) . ?
Mn1 C2 1.784(3) . ?
Mn1 C14 2.152(3) . ?
Mn1 C1 1.783(3) . ?
Mn1 C12 2.138(2) . ?
Mn1 C13 2.148(2) . ?
P1 N1 1.715(2) . ?
P1 C8 1.870(3) . ?
P1 C4 1.878(3) . ?
O2 C2 1.156(3) . ?
O1 C1 1.156(3) . ?
N1 C3 1.178(3) . ?
C15 H15 0.9500 . ?
C15 C16 1.426(4) . ?
C15 C14 1.408(4) . ?
C16 H16 0.9500 . ?
C16 C12 1.412(3) . ?
C14 H14 0.9500 . ?
C14 C13 1.415(4) . ?
C12 H12 0.9500 . ?
C12 C13 1.412(4) . ?
C13 H13 0.9500 . ?
C8 C11 1.532(4) . ?
C8 C9 1.529(4) . ?
C8 C10 1.530(4) . ?
C11 H11A 0.9800 . ?
C11 H11B 0.9800 . ?
C11 H11C 0.9800 . ?
C4 C7 1.542(4) . ?
C4 C5 1.547(5) . ?
C4 C6 1.514(5) . ?
C9 H9A 0.9800 . ?
C9 H9B 0.9800 . ?
C9 H9C 0.9800 . ?
C7 H7A 0.9800 . ?
C7 H7B 0.9800 . ?
C7 H7C 0.9800 . ?
C10 H10A 0.9800 . ?
C10 H10B 0.9800 . ?
C10 H10C 0.9800 . ?
C5 H5A 0.9800 . ?
C5 H5B 0.9800 . ?
C5 H5C 0.9800 . ?
C6 H6A 0.9800 . ?
C6 H6B 0.9800 . ?
C6 H6C 0.9800 . ?

loop_
_geom_torsion_atom_site_label_1
_geom_torsion_atom_site_label_2
_geom_torsion_atom_site_label_3
_geom_torsion_atom_site_label_4
_geom_torsion
_geom_torsion_site_symmetry_1
_geom_torsion_site_symmetry_2
_geom_torsion_site_symmetry_3
_geom_torsion_site_symmetry_4
_geom_torsion_publ_flag
Mn1 C15 C16 C12 -61.75(17) . . . . ?
Mn1 C15 C14 C13 60.86(18) . . . . ?
Mn1 C16 C12 C13 -61.43(18) . . . . ?
Mn1 C14 C13 C12 61.02(18) . . . . ?
Mn1 C12 C13 C14 -61.38(17) . . . . ?
N1 P1 C8 C11 173.11(19) . . . . ?
N1 P1 C8 C9 57.7(2) . . . . ?
N1 P1 C8 C10 -63.6(2) . . . . ?
N1 P1 C4 C7 170.9(2) . . . . ?
N1 P1 C4 C5 -75.0(2) . . . . ?
N1 P1 C4 C6 45.1(3) . . . . ?
C15 C16 C12 Mn1 61.83(17) . . . . ?
C15 C16 C12 C13 0.4(3) . . . . ?
C15 C14 C13 Mn1 -60.83(18) . . . . ?
C15 C14 C13 C12 0.2(3) . . . . ?
C16 C15 C14 Mn1 -60.80(17) . . . . ?
C16 C15 C14 C13 0.1(3) . . . . ?
C16 C12 C13 Mn1 61.01(17) . . . . ?
C16 C12 C13 C14 -0.4(3) . . . . ?
C14 C15 C16 Mn1 61.47(17) . . . . ?
C14 C15 C16 C12 -0.3(3) . . . . ?
C8 P1 N1 C3 164.1(6) . . . . ?
C8 P1 C4 C7 67.1(2) . . . . ?
C8 P1 C4 C5 -178.8(2) . . . . ?
C8 P1 C4 C6 -58.7(3) . . . . ?
C4 P1 N1 C3 49.8(6) . . . . ?
C4 P1 C8 C11 -83.5(2) . . . . ?
C4 P1 C8 C9 161.1(2) . . . . ?
C4 P1 C8 C10 39.8(3) . . . . ?

loop_
_exptl_oxdiff_crystal_face_indexfrac_h
_exptl_oxdiff_crystal_face_indexfrac_k
_exptl_oxdiff_crystal_face_indexfrac_l
_exptl_oxdiff_crystal_face_x
_exptl_oxdiff_crystal_face_y
_exptl_oxdiff_crystal_face_z
0.2867 -3.8118 33.6167 -0.0542 0.0285 0.9981
0.6472 -3.7387 -33.7700 -0.6578 0.3111 -0.6860
-1.1148 8.8573 3.7030 0.8671 -0.4132 -0.2783
14.5863 -0.1540 -2.1951 -0.5216 -0.8532 -0.0093
-14.5347 0.5352 -1.7753 0.5189 0.8483 -0.1055
-1.8682 7.6969 -18.1300 0.5941 -0.2078 -0.7771
-13.0860 -2.1994 -12.9288 0.1254 0.9556 -0.2665
